data_4121683
loop_
_publ_author_name
'Toh, Kah Kah'
'Biswas, Anup'
'Wang, Yi-Feng'
'Tan, Yun Yun'
'Chiba, Shunsuke'

_publ_contact_author
;
Dr Shunsuke Chiba
Division of Chemistry and Biological Chemistry
School of Physical and Mathematical Sciences
Nanyang Technological University
21 Nanyang Link
Singapore 637371
Singapore
;
_publ_section_title
;
 Copper-Mediated Oxidative Transformation of N-Allyl Enamine Carboxylates
 toward Synthesis of Azaheterocycles.
;
_journal_issue 16
_journal_name_full 'Journal of the American Chemical Society'
_journal_page_first 6011
_journal_page_last 6020
_journal_paper_doi 10.1021/ja500382c
_journal_volume 136
_journal_year 2014
_chemical_formula_sum 'C21 H23 N O4 S'
_chemical_formula_weight 385.46
_chemical_name_common leung758s
_space_group_crystal_system monoclinic
_space_group_IT_number 14
_space_group_name_Hall '-P 2yn'
_space_group_name_H-M_alt 'P 1 21/n 1'
_symmetry_space_group_name_Hall '-P 2yn'
_symmetry_space_group_name_H-M 'P 1 21/n 1'
_atom_sites_solution_hydrogens geom
_cell_angle_alpha 90
_cell_angle_beta 92.078(4)
_cell_angle_gamma 90
_cell_formula_units_Z 4
_cell_length_a 9.0086(12)
_cell_length_b 8.0000(9)
_cell_length_c 26.351(4)
_cell_measurement_reflns_used 1590
_cell_measurement_temperature 103.(2)
_cell_measurement_theta_max 25.4663
_cell_measurement_theta_min 2.3642
_cell_volume 1897.8(4)
_computing_cell_refinement 'SAINT V8.32B (Bruker AXS Inc., 2013)'
_computing_data_collection 'Bruker APEX2'
_computing_data_reduction 'SAINT V8.32B (Bruker AXS Inc., 2013)'
_computing_molecular_graphics 'Bruker SHELXTL'
_computing_publication_material 'Bruker SHELXTL'
_computing_structure_refinement 'SHELXL-2013 (Sheldrick, 2013)'
_computing_structure_solution 'SHELXS-97 (Sheldrick 2008)'
_diffrn_ambient_temperature 103.(2)
_diffrn_detector_area_resol_mean 8.3333
_diffrn_measured_fraction_theta_full 0.980
_diffrn_measured_fraction_theta_max 0.980
_diffrn_measurement_device_type 'Bruker APEX-II CCD'
_diffrn_measurement_method '\f and \w scans'
_diffrn_radiation_monochromator graphite
_diffrn_radiation_type MoK\a
_diffrn_radiation_wavelength 0.71073
_diffrn_reflns_av_R_equivalents 0.0661
_diffrn_reflns_limit_h_max 12
_diffrn_reflns_limit_h_min -12
_diffrn_reflns_limit_k_max 6
_diffrn_reflns_limit_k_min -10
_diffrn_reflns_limit_l_max 36
_diffrn_reflns_limit_l_min -33
_diffrn_reflns_number 14101
_diffrn_reflns_theta_full 29.28
_diffrn_reflns_theta_max 29.28
_diffrn_reflns_theta_min 1.55
_exptl_absorpt_coefficient_mu 0.198
_exptl_absorpt_correction_T_max 0.99
_exptl_absorpt_correction_T_min 0.79
_exptl_absorpt_correction_type multi-scan
_exptl_absorpt_process_details 'SADABS V2012/1 (Bruker AXS Inc.)'
_exptl_crystal_colour colourless
_exptl_crystal_density_diffrn 1.349
_exptl_crystal_density_method 'not measured'
_exptl_crystal_description needle
_exptl_crystal_F_000 816
_exptl_crystal_size_max 0.400
_exptl_crystal_size_mid 0.040
_exptl_crystal_size_min 0.040
_refine_diff_density_max 0.484
_refine_diff_density_min -0.770
_refine_ls_extinction_method none
_refine_ls_goodness_of_fit_ref 1.030
_refine_ls_hydrogen_treatment constr
_refine_ls_matrix_type full
_refine_ls_number_parameters 246
_refine_ls_number_reflns 5076
_refine_ls_number_restraints 0
_refine_ls_restrained_S_all 1.030
_refine_ls_R_factor_all 0.0992
_refine_ls_R_factor_gt 0.0519
_refine_ls_shift/su_max 0.001
_refine_ls_shift/su_mean 0.000
_refine_ls_structure_factor_coef Fsqd
_refine_ls_weighting_details 'w=1/[\s^2^(Fo^2^)+(0.0823P)^2^] where P=(Fo^2^+2Fc^2^)/3'
_refine_ls_weighting_scheme calc
_refine_ls_wR_factor_gt 0.1243
_refine_ls_wR_factor_ref 0.1703
_reflns_number_gt 3196
_reflns_number_total 5076
_reflns_threshold_expression 'I > 2\s(I)'
_cod_data_source_file ja500382c_si_002.cif
_cod_data_source_block I
_cod_depositor_comments 'Adding full bibliography for 4121683.cif.'
_cod_database_code 4121683

loop_
_space_group_symop_operation_xyz
'x, y, z'
'-x+1/2, y+1/2, -z+1/2'
'-x, -y, -z'
'x-1/2, -y-1/2, z-1/2'

loop_
_atom_site_type_symbol
_atom_site_label
_atom_site_fract_x
_atom_site_fract_y
_atom_site_fract_z
_atom_site_U_iso_or_equiv
_atom_site_adp_type
_atom_site_calc_flag
_atom_site_refinement_flags_adp
_atom_site_refinement_flags_posn
_atom_site_occupancy
C C1 0.2901(3) 0.1329(3) 0.20509(10) 0.0154(5) Uani d . . 1
H H1A 0.3447 0.1044 0.2372 0.018 Uiso calc U R 1
H H1B 0.2396 0.2418 0.2092 0.018 Uiso calc U R 1
C C2 0.3935(3) 0.1379(3) 0.16126(10) 0.0150(5) Uani d . . 1
H H2 0.4518 0.2421 0.1554 0.018 Uiso calc U R 1
C C3 0.4495(3) -0.0238(3) 0.14141(10) 0.0165(5) Uani d . . 1
H H3A 0.4355 -0.1251 0.1623 0.02 Uiso calc U R 1
H H3B 0.5426 -0.0217 0.1226 0.02 Uiso calc U R 1
C C4 0.3126(3) 0.0545(3) 0.11619(10) 0.0132(5) Uani d . . 1
C C5 0.1628(3) -0.0087(3) 0.13376(9) 0.0120(5) Uani d . . 1
H H5 0.0837 0.0721 0.1224 0.014 Uiso calc U R 1
C C6 0.3154(3) 0.1241(3) 0.06439(10) 0.0148(5) Uani d . . 1
C C7 0.4663(3) 0.2369(3) 0.00082(11) 0.0239(6) Uani d . . 1
H H7A 0.4048 0.3388 -0.0034 0.029 Uiso calc U R 1
H H7B 0.4319 0.1538 -0.0248 0.029 Uiso calc U R 1
C C8 0.6271(3) 0.2779(4) -0.00589(12) 0.0314(7) Uani d . . 1
H H8A 0.6592 0.3621 0.0192 0.047 Uiso calc U R 1
H H8B 0.6399 0.3217 -0.0402 0.047 Uiso calc U R 1
H H8C 0.687 0.1765 -0.001 0.047 Uiso calc U R 1
C C9 0.1206(3) -0.1811(3) 0.11465(10) 0.0131(5) Uani d . . 1
C C10 0.0227(3) -0.1970(3) 0.07273(10) 0.0158(5) Uani d . . 1
H H10 -0.0182 -0.0996 0.057 0.019 Uiso calc U R 1
C C11 -0.0156(3) -0.3531(3) 0.05377(10) 0.0194(6) Uani d . . 1
H H11 -0.0838 -0.3625 0.0256 0.023 Uiso calc U R 1
C C12 0.0453(3) -0.4954(3) 0.07584(10) 0.0190(5) Uani d . . 1
H H12 0.0198 -0.6025 0.0627 0.023 Uiso calc U R 1
C C13 0.1436(3) -0.4811(3) 0.11725(11) 0.0193(6) Uani d . . 1
H H13 0.186 -0.5787 0.1323 0.023 Uiso calc U R 1
C C14 0.1806(3) -0.3256(3) 0.13679(10) 0.0160(5) Uani d . . 1
H H14 0.2472 -0.3171 0.1655 0.019 Uiso calc U R 1
C C15 -0.0787(3) 0.1656(3) 0.20298(10) 0.0137(5) Uani d . . 1
C C16 -0.1712(3) 0.1487(3) 0.15986(10) 0.0159(5) Uani d . . 1
H H16 -0.1815 0.0436 0.1433 0.019 Uiso calc U R 1
C C17 -0.2480(3) 0.2869(3) 0.14137(11) 0.0186(6) Uani d . . 1
H H17 -0.3111 0.2758 0.1119 0.022 Uiso calc U R 1
C C18 -0.2347(3) 0.4420(3) 0.16503(11) 0.0175(6) Uani d . . 1
C C19 -0.3159(3) 0.5915(3) 0.14354(12) 0.0282(7) Uani d . . 1
H H19A -0.3004 0.6871 0.1664 0.042 Uiso calc U R 1
H H19B -0.4223 0.5664 0.1401 0.042 Uiso calc U R 1
H H19C -0.278 0.6185 0.1101 0.042 Uiso calc U R 1
C C20 -0.1443(3) 0.4551(3) 0.20863(11) 0.0201(6) Uani d . . 1
H H20 -0.1368 0.5592 0.2259 0.024 Uiso calc U R 1
C C21 -0.0651(3) 0.3192(3) 0.22723(10) 0.0157(5) Uani d . . 1
H H21 -0.0015 0.3307 0.2566 0.019 Uiso calc U R 1
N N1 0.1817(2) -0.0003(2) 0.19038(8) 0.0117(4) Uani d . . 1
O O1 0.2072(2) 0.1387(2) 0.03620(7) 0.0208(4) Uani d . . 1
O O2 0.45338(19) 0.1691(2) 0.05177(7) 0.0189(4) Uani d . . 1
O O3 -0.0480(2) -0.15495(19) 0.20993(7) 0.0178(4) Uani d . . 1
O O4 0.0799(2) 0.0219(2) 0.27536(7) 0.0180(4) Uani d . . 1
S S1 0.03045(7) -0.00548(7) 0.22360(2) 0.01281(16) Uani d . . 1

loop_
_atom_site_aniso_label
_atom_site_aniso_U_11
_atom_site_aniso_U_22
_atom_site_aniso_U_33
_atom_site_aniso_U_12
_atom_site_aniso_U_13
_atom_site_aniso_U_23
C1 0.0146(12) 0.0161(13) 0.0154(14) -0.0011(9) 0.0001(9) -0.0029(10)
C2 0.0132(11) 0.0163(12) 0.0155(14) -0.0018(9) 0.0013(9) -0.0022(10)
C3 0.0127(11) 0.0195(13) 0.0171(14) 0.0037(9) 0.0005(10) 0.0025(10)
C4 0.0131(11) 0.0111(11) 0.0155(14) 0.0003(9) 0.0021(9) -0.0003(9)
C5 0.0140(11) 0.0111(11) 0.0108(12) 0.0018(9) 0.0015(9) 0.0013(9)
C6 0.0195(12) 0.0089(11) 0.0163(14) 0.0020(9) 0.0033(10) -0.0009(10)
C7 0.0337(16) 0.0216(15) 0.0168(15) 0.0012(11) 0.0085(12) 0.0071(11)
C8 0.0413(18) 0.0264(16) 0.0277(18) -0.0055(13) 0.0187(14) 0.0035(13)
C9 0.0150(12) 0.0113(12) 0.0134(13) 0.0016(9) 0.0028(9) 0.0007(9)
C10 0.0157(12) 0.0166(12) 0.0151(14) 0.0012(9) -0.0007(10) -0.0004(10)
C11 0.0197(13) 0.0233(14) 0.0150(14) -0.0029(10) -0.0006(10) -0.0035(11)
C12 0.0234(13) 0.0157(13) 0.0184(14) -0.0040(10) 0.0060(10) -0.0051(11)
C13 0.0263(14) 0.0143(13) 0.0178(14) 0.0014(10) 0.0060(11) 0.0009(10)
C14 0.0193(12) 0.0141(12) 0.0147(14) 0.0014(9) 0.0014(10) 0.0012(10)
C15 0.0118(11) 0.0114(12) 0.0180(14) 0.0008(9) 0.0023(9) 0.0006(10)
C16 0.0123(11) 0.0164(12) 0.0192(14) -0.0004(9) 0.0017(10) -0.0026(10)
C17 0.0100(11) 0.0253(14) 0.0204(15) 0.0000(10) 0.0006(10) 0.0040(11)
C18 0.0138(12) 0.0164(12) 0.0229(15) 0.0017(9) 0.0068(10) 0.0072(11)
C19 0.0242(14) 0.0247(15) 0.0364(19) 0.0088(12) 0.0108(13) 0.0112(13)
C20 0.0228(13) 0.0115(12) 0.0264(16) -0.0007(10) 0.0085(11) -0.0031(11)
C21 0.0180(12) 0.0135(12) 0.0157(14) -0.0014(9) 0.0016(10) -0.0018(10)
N1 0.0119(9) 0.0138(10) 0.0094(10) -0.0014(8) -0.0001(7) -0.0014(8)
O1 0.0222(10) 0.0209(10) 0.0192(11) 0.0002(7) -0.0012(8) 0.0052(8)
O2 0.0182(9) 0.0225(10) 0.0163(10) -0.0015(7) 0.0045(7) 0.0033(7)
O3 0.0214(9) 0.0102(9) 0.0220(11) -0.0028(7) 0.0033(8) -0.0001(7)
O4 0.0219(9) 0.0204(9) 0.0117(10) 0.0013(7) 0.0005(7) -0.0002(7)
S1 0.0151(3) 0.0103(3) 0.0132(3) -0.0006(2) 0.0023(2) 0.0001(2)

loop_
_atom_type_symbol
_atom_type_description
_atom_type_scat_dispersion_real
_atom_type_scat_dispersion_imag
_atom_type_scat_source
C C 0.0033 0.0016 'International Tables Vol C Tables 4.2.6.8 and 6.1.1.4'
H H 0.0000 0.0000 'International Tables Vol C Tables 4.2.6.8 and 6.1.1.4'
N N 0.0061 0.0033 'International Tables Vol C Tables 4.2.6.8 and 6.1.1.4'
O O 0.0106 0.0060 'International Tables Vol C Tables 4.2.6.8 and 6.1.1.4'
S S 0.1246 0.1234 'International Tables Vol C Tables 4.2.6.8 and 6.1.1.4'

loop_
_geom_angle_atom_site_label_1
_geom_angle_atom_site_label_2
_geom_angle_atom_site_label_3
_geom_angle
N1 C1 C2 103.70(19)
C3 C2 C1 118.1(2)
C3 C2 C4 60.31(16)
C1 C2 C4 107.09(19)
C2 C3 C4 60.95(16)
C6 C4 C3 121.4(2)
C6 C4 C2 122.2(2)
C3 C4 C2 58.74(16)
C6 C4 C5 116.7(2)
C3 C4 C5 116.3(2)
C2 C4 C5 108.1(2)
N1 C5 C9 113.02(19)
N1 C5 C4 102.54(19)
C9 C5 C4 114.55(19)
O1 C6 O2 123.5(2)
O1 C6 C4 124.4(2)
O2 C6 C4 112.1(2)
O2 C7 C8 107.4(2)
C10 C9 C14 118.7(2)
C10 C9 C5 119.4(2)
C14 C9 C5 121.8(2)
C11 C10 C9 120.7(2)
C12 C11 C10 120.1(2)
C11 C12 C13 119.7(2)
C14 C13 C12 120.4(2)
C13 C14 C9 120.4(3)
C21 C15 C16 120.2(2)
C21 C15 S1 120.5(2)
C16 C15 S1 119.22(18)
C17 C16 C15 119.1(2)
C16 C17 C18 121.4(3)
C20 C18 C17 118.5(2)
C20 C18 C19 121.0(2)
C17 C18 C19 120.5(3)
C21 C20 C18 120.9(2)
C20 C21 C15 119.9(3)
C1 N1 C5 109.98(18)
C1 N1 S1 115.31(15)
C5 N1 S1 117.53(15)
C6 O2 C7 115.6(2)
O3 S1 O4 120.05(11)
O3 S1 N1 107.37(10)
O4 S1 N1 105.47(11)
O3 S1 C15 107.89(11)
O4 S1 C15 108.98(11)
N1 S1 C15 106.29(11)

loop_
_geom_bond_atom_site_label_1
_geom_bond_atom_site_label_2
_geom_bond_distance
C1 N1 1.488(3)
C1 C2 1.510(3)
C2 C3 1.490(3)
C2 C4 1.524(4)
C3 C4 1.515(3)
C4 C6 1.475(4)
C4 C5 1.529(3)
C5 N1 1.497(3)
C5 C9 1.512(3)
C6 O1 1.210(3)
C6 O2 1.348(3)
C7 O2 1.456(3)
C7 C8 1.501(4)
C9 C10 1.394(3)
C9 C14 1.395(3)
C10 C11 1.384(3)
C11 C12 1.383(4)
C12 C13 1.385(4)
C13 C14 1.382(3)
C15 C21 1.388(3)
C15 C16 1.391(4)
C15 S1 1.760(2)
C16 C17 1.384(3)
C17 C18 1.391(4)
C18 C20 1.388(4)
C18 C19 1.502(4)
C20 C21 1.381(4)
N1 S1 1.647(2)
O3 S1 1.4286(17)
O4 S1 1.4363(19)
